data_4068003
loop_
_publ_author_name
'Doshi, Ami'
'Sundararaman, Anand'
'Venkatasubbaiah, Krishnan'
'Zakharov, Lev N.'
'Rheingold, Arnold L.'
'Myahkostupov, Mykhaylo'
'Piotrowiak, Piotr'
'J\"akle, Frieder'

_publ_section_title
;
 Pentafluorophenyl Copper--Pyridine Complexes: Synthesis, Supramolecular
 Structures via Cuprophilic and \p-Stacking Interactions, and Solid-State
 Luminescence
;
_journal_issue 4
_journal_name_full Organometallics
_journal_page_first 1546
_journal_paper_doi 10.1021/om200989b
_journal_volume 31
_journal_year 2012
_chemical_formula_moiety 'C11 H4 Cl Cu F5 N'
_chemical_formula_sum 'C11 H4 Cl Cu F5 N'
_chemical_formula_weight 344.14
_chemical_name_systematic
; 
 ? 
;
_space_group_IT_number 2
_symmetry_cell_setting triclinic
_symmetry_space_group_name_Hall '-P 1'
_symmetry_space_group_name_H-M 'P -1'
_atom_sites_solution_hydrogens geom
_atom_sites_solution_primary direct
_atom_sites_solution_secondary difmap
_audit_creation_method SHELXLTL
_cell_angle_alpha 88.434(2)
_cell_angle_beta 86.879(2)
_cell_angle_gamma 83.596(2)
_cell_formula_units_Z 2
_cell_length_a 5.9903(9)
_cell_length_b 7.2800(10)
_cell_length_c 13.0816(19)
_cell_measurement_reflns_used 3915
_cell_measurement_temperature 100(2)
_cell_measurement_theta_max 27.52
_cell_measurement_theta_min 2.82
_cell_volume 565.95(14)
_computing_cell_refinement 'Bruker SAINT'
_computing_data_collection 'Bruker SMART'
_computing_data_reduction 'Bruker SAINT'
_computing_molecular_graphics 'Bruker SHELXTL'
_computing_publication_material 'Bruker SHELXTL'
_computing_structure_refinement 'Bruker SHELXTL'
_computing_structure_solution 'Bruker SHELXTL'
_diffrn_ambient_temperature 100(2)
_diffrn_measured_fraction_theta_full 0.937
_diffrn_measured_fraction_theta_max 0.937
_diffrn_measurement_device_type 'Bruker Apex CCD area detector'
_diffrn_measurement_method 'phi and omega scans'
_diffrn_radiation_monochromator graphite
_diffrn_radiation_source 'fine-focus sealed tube'
_diffrn_radiation_type MoK\a
_diffrn_radiation_wavelength 0.71073
_diffrn_reflns_av_R_equivalents 0.0165
_diffrn_reflns_av_sigmaI/netI 0.0239
_diffrn_reflns_limit_h_max 7
_diffrn_reflns_limit_h_min -7
_diffrn_reflns_limit_k_max 9
_diffrn_reflns_limit_k_min -9
_diffrn_reflns_limit_l_max 16
_diffrn_reflns_limit_l_min -16
_diffrn_reflns_number 4782
_diffrn_reflns_theta_full 27.53
_diffrn_reflns_theta_max 27.53
_diffrn_reflns_theta_min 2.82
_exptl_absorpt_coefficient_mu 2.214
_exptl_absorpt_correction_T_max 0.8090
_exptl_absorpt_correction_T_min 0.6658
_exptl_absorpt_correction_type multi-scan
_exptl_absorpt_process_details SADABS
_exptl_crystal_colour yellow
_exptl_crystal_density_diffrn 2.019
_exptl_crystal_density_method 'not measured'
_exptl_crystal_description plate
_exptl_crystal_F_000 336
_exptl_crystal_size_max 0.20
_exptl_crystal_size_mid 0.20
_exptl_crystal_size_min 0.10
_refine_diff_density_max 0.769
_refine_diff_density_min -0.298
_refine_diff_density_rms 0.092
_refine_ls_extinction_method none
_refine_ls_goodness_of_fit_ref 1.074
_refine_ls_hydrogen_treatment constr
_refine_ls_matrix_type full
_refine_ls_number_parameters 172
_refine_ls_number_reflns 2449
_refine_ls_number_restraints 0
_refine_ls_restrained_S_all 1.074
_refine_ls_R_factor_all 0.0296
_refine_ls_R_factor_gt 0.0275
_refine_ls_shift/su_max 0.001
_refine_ls_shift/su_mean 0.000
_refine_ls_structure_factor_coef Fsqd
_refine_ls_weighting_details 'calc w=1/[\s^2^(Fo^2^)+(0.0507P)^2^+0.0883P] where P=(Fo^2^+2Fc^2^)/3'
_refine_ls_weighting_scheme calc
_refine_ls_wR_factor_gt 0.0750
_refine_ls_wR_factor_ref 0.0767
_reflns_number_gt 2300
_reflns_number_total 2449
_reflns_threshold_expression >2sigma(I)
_cod_data_source_file om200989b_si_002.cif
_cod_data_source_block fjak23
_cod_depositor_comments
;
The following automatic conversions were performed:

'_symmetry_cell_setting' value 'Triclinic' changed to 'triclinic'
according to /home/saulius/struct/CIF-dictionaries/cif_core.dic
dictionary named 'cif_core.dic' version 2.4.1 from 2010-06-29.

Automatic conversion script
Id: cif_fix_values 1715 2011-07-08 13:25:40Z adriana 
;
_cod_original_sg_symbol_H-M P-1
_cod_database_code 4068003

loop_
_symmetry_equiv_pos_as_xyz
'x, y, z'
'-x, -y, -z'

loop_
_atom_site_label
_atom_site_type_symbol
_atom_site_fract_x
_atom_site_fract_y
_atom_site_fract_z
_atom_site_U_iso_or_equiv
_atom_site_adp_type
_atom_site_occupancy
_atom_site_symmetry_multiplicity
_atom_site_calc_flag
_atom_site_refinement_flags
Cu1 Cu 1.02099(3) 0.23936(3) 0.493092(16) 0.01765(10) Uani 1 1 d .
Cl1 Cl 0.70148(8) 0.17654(7) 0.03879(4) 0.02571(13) Uani 1 1 d .
N1 N 0.9274(3) 0.2141(2) 0.35844(12) 0.0161(3) Uani 1 1 d .
F2 F 1.46493(17) 0.11636(15) 0.61161(8) 0.0214(2) Uani 1 1 d .
F3 F 1.54147(17) 0.15796(15) 0.80982(8) 0.0218(2) Uani 1 1 d .
F4 F 1.21982(19) 0.33759(16) 0.93682(8) 0.0240(3) Uani 1 1 d .
F5 F 0.81653(18) 0.47695(15) 0.86263(8) 0.0214(2) Uani 1 1 d .
F6 F 0.73680(17) 0.43770(15) 0.66513(8) 0.0208(2) Uani 1 1 d .
C1 C 1.0961(3) 0.2732(2) 0.62904(14) 0.0160(3) Uani 1 1 d .
C2 C 1.2976(3) 0.2084(2) 0.67158(14) 0.0160(4) Uani 1 1 d .
C3 C 1.3428(3) 0.2265(2) 0.77264(14) 0.0166(4) Uani 1 1 d .
C4 C 1.1788(3) 0.3164(2) 0.83826(14) 0.0166(4) Uani 1 1 d .
C5 C 0.9750(3) 0.3862(2) 0.79998(14) 0.0170(4) Uani 1 1 d .
C6 C 0.9406(3) 0.3637(2) 0.69850(14) 0.0163(4) Uani 1 1 d .
C7 C 1.0685(3) 0.1344(2) 0.28387(14) 0.0178(4) Uani 1 1 d .
H7A H 1.2155 0.0845 0.3009 0.021 Uiso 1 1 calc R
C8 C 1.0079(3) 0.1227(2) 0.18411(15) 0.0191(4) Uani 1 1 d .
H8A H 1.1116 0.0687 0.1330 0.023 Uiso 1 1 calc R
C9 C 0.7917(3) 0.1919(2) 0.16066(14) 0.0171(4) Uani 1 1 d .
C10 C 0.6439(3) 0.2742(2) 0.23573(14) 0.0189(4) Uani 1 1 d .
H10A H 0.4955 0.3234 0.2205 0.023 Uiso 1 1 calc R
C11 C 0.7192(3) 0.2822(2) 0.33308(14) 0.0181(4) Uani 1 1 d .
H11A H 0.6190 0.3387 0.3848 0.022 Uiso 1 1 calc R

loop_
_atom_site_aniso_label
_atom_site_aniso_U_11
_atom_site_aniso_U_22
_atom_site_aniso_U_33
_atom_site_aniso_U_23
_atom_site_aniso_U_13
_atom_site_aniso_U_12
Cu1 0.01604(14) 0.02172(15) 0.01505(15) -0.00152(9) -0.00176(9) -0.00070(9)
Cl1 0.0276(3) 0.0321(3) 0.0175(2) -0.00187(18) -0.00666(18) -0.0005(2)
N1 0.0145(7) 0.0149(7) 0.0186(8) -0.0008(6) -0.0003(6) 0.0002(6)
F2 0.0147(5) 0.0250(6) 0.0227(6) -0.0042(4) 0.0022(4) 0.0047(4)
F3 0.0138(5) 0.0270(6) 0.0240(6) -0.0007(4) -0.0059(4) 0.0028(4)
F4 0.0259(6) 0.0303(6) 0.0157(6) -0.0051(4) -0.0046(4) 0.0002(5)
F5 0.0178(5) 0.0231(5) 0.0214(6) -0.0037(4) 0.0036(4) 0.0043(4)
F6 0.0127(5) 0.0251(6) 0.0235(6) 0.0001(4) -0.0039(4) 0.0042(4)
C1 0.0145(8) 0.0156(8) 0.0176(9) -0.0001(6) -0.0004(7) -0.0009(6)
C2 0.0123(8) 0.0164(8) 0.0188(9) -0.0024(7) 0.0018(7) 0.0001(6)
C3 0.0111(8) 0.0158(8) 0.0228(10) 0.0008(7) -0.0026(7) -0.0002(6)
C4 0.0189(8) 0.0163(8) 0.0147(9) -0.0015(6) -0.0023(7) -0.0020(7)
C5 0.0150(8) 0.0150(8) 0.0203(9) -0.0023(7) 0.0029(7) 0.0002(6)
C6 0.0115(8) 0.0163(8) 0.0211(9) 0.0018(7) -0.0022(7) -0.0010(6)
C7 0.0144(8) 0.0171(8) 0.0213(10) -0.0010(7) -0.0008(7) 0.0009(7)
C8 0.0182(9) 0.0171(8) 0.0211(9) -0.0017(7) 0.0030(7) 0.0002(7)
C9 0.0197(9) 0.0166(8) 0.0154(9) -0.0006(7) -0.0030(7) -0.0029(7)
C10 0.0131(8) 0.0182(9) 0.0247(11) -0.0008(7) -0.0007(7) 0.0010(7)
C11 0.0162(9) 0.0176(8) 0.0199(9) -0.0016(7) 0.0011(7) 0.0002(7)

loop_
_atom_type_symbol
_atom_type_description
_atom_type_scat_dispersion_real
_atom_type_scat_dispersion_imag
_atom_type_scat_source
C C 0.0033 0.0016 'International Tables Vol C Tables 4.2.6.8 and 6.1.1.4'
H H 0.0000 0.0000 'International Tables Vol C Tables 4.2.6.8 and 6.1.1.4'
F F 0.0171 0.0103 'International Tables Vol C Tables 4.2.6.8 and 6.1.1.4'
Cl Cl 0.1484 0.1585 'International Tables Vol C Tables 4.2.6.8 and 6.1.1.4'
Cu Cu 0.3201 1.2651 'International Tables Vol C Tables 4.2.6.8 and 6.1.1.4'
N N 0.0061 0.0033 'International Tables Vol C Tables 4.2.6.8 and 6.1.1.4'

loop_
_geom_angle_atom_site_label_1
_geom_angle_atom_site_label_2
_geom_angle_atom_site_label_3
_geom_angle
C1 Cu1 N1 176.34(7)
C11 N1 C7 117.74(16)
C11 N1 Cu1 120.47(12)
C7 N1 Cu1 121.74(13)
C2 C1 C6 113.29(16)
C2 C1 Cu1 126.00(14)
C6 C1 Cu1 120.65(13)
F2 C2 C3 116.08(15)
F2 C2 C1 119.28(16)
C3 C2 C1 124.63(16)
F3 C3 C2 121.80(15)
F3 C3 C4 119.10(16)
C2 C3 C4 119.10(16)
F4 C4 C5 120.81(16)
F4 C4 C3 120.20(16)
C5 C4 C3 118.98(16)
F5 C5 C6 121.58(16)
F5 C5 C4 119.38(16)
C6 C5 C4 119.03(16)
F6 C6 C5 116.19(15)
F6 C6 C1 118.86(16)
C5 C6 C1 124.96(16)
N1 C7 C8 122.79(17)
N1 C7 H7A 118.6
C8 C7 H7A 118.6
C7 C8 C9 118.13(17)
C7 C8 H8A 120.9
C9 C8 H8A 120.9
C8 C9 C10 120.16(17)
C8 C9 Cl1 120.78(14)
C10 C9 Cl1 119.07(14)
C11 C10 C9 117.93(16)
C11 C10 H10A 121.0
C9 C10 H10A 121.0
N1 C11 C10 123.24(16)
N1 C11 H11A 118.4
C10 C11 H11A 118.4

loop_
_geom_bond_atom_site_label_1
_geom_bond_atom_site_label_2
_geom_bond_distance
Cu1 C1 1.8873(19)
Cu1 N1 1.8972(16)
Cl1 C9 1.7212(18)
N1 C11 1.345(2)
N1 C7 1.354(2)
F2 C2 1.3649(19)
F3 C3 1.3487(19)
F4 C4 1.342(2)
F5 C5 1.347(2)
F6 C6 1.3676(19)
C1 C2 1.386(2)
C1 C6 1.389(2)
C2 C3 1.377(3)
C3 C4 1.388(2)
C4 C5 1.384(2)
C5 C6 1.371(3)
C7 C8 1.381(3)
C7 H7A 0.9500
C8 C9 1.384(3)
C8 H8A 0.9500
C9 C10 1.388(2)
C10 C11 1.379(3)
C10 H10A 0.9500
C11 H11A 0.9500
